data_7221180
loop_
_publ_author_name
'Volk, K.'
'Cordier, G.'
'Cook, R.'
'Schaefer, H.'

_publ_section_title
;
 Ba Sb Te3 und Ba Pi Se3 Verbindungen mit Bi Se-bzw. Sb
 Te-Schichtverbaenden
;
_journal_name_full
;
Zeitschrift fuer Naturforschung, Teil B. Anorganische Chemie, Organische 
Chemie (33,1978-41,1986)
;
_journal_page_first 136
_journal_page_last 140
_journal_volume 35
_journal_year 1980
_chemical_formula_sum 'Ba Bi Se3'
_space_group_IT_number 19
_symmetry_space_group_name_Hall 'P 2ac 2ab'
_symmetry_space_group_name_H-M 'P 21 21 21'
_cell_angle_alpha 90
_cell_angle_beta 90
_cell_angle_gamma 90
_cell_formula_units_Z 8
_cell_length_a 17.24
_cell_length_b 16
_cell_length_c 4.37
_cell_volume 1205.421
_citation_journal_id_ASTM ZNBAD2
_cod_data_source_file Volk_ZNBAD2_1980_1234.cif
_cod_data_source_block Ba1Bi1Se3
_cod_original_formula_sum 'Ba1 Bi1 Se3'
_cod_database_code 7221180

loop_
_symmetry_equiv_pos_as_xyz
x,y,z
-x+1/2,-y,z+1/2
x+1/2,-y+1/2,-z
-x,y+1/2,-z+1/2

loop_
_atom_site_label
_atom_site_type_symbol
_atom_site_fract_x
_atom_site_fract_y
_atom_site_fract_z
_atom_site_occupancy
_atom_site_U_iso_or_equiv
Bi1 Bi+3 0.2784 0.3783 0.994 1 0.0
Se4 Se-1 0.4786 0.1852 0.003 1 0.0
Se6 Se-1 0.5592 0.4588 0.0341 1 0.0
Bi2 Bi+3 0.5453 0.0301 0.0123 1 0.0
Se2 Se-1 0.1979 0.0133 0.5402 1 0.0
Ba1 Ba+2 0.3461 0.1455 0.5087 1 0.0
Se3 Se-1 0.3821 0.3479 0.5035 1 0.0
Se5 Se-1 0.725 0.2792 0.9971 1 0.0
Se1 Se-1 0.6551 0.0785 0.4804 1 0.0
Ba2 Ba+2 0.5827 0.2905 0.5089 1 0.0
